data_7009505
loop_
_publ_author_name
'Burrows, Andrew D.'
'Mahon, Mary F.'
'Palmer, Mark T.'

_publ_section_title
;
 Ether functionalised aminophosphines: synthesis and co-ordination
 chemistry of palladium(II) and platinum(II) complexes&#x200A;&#x2020;
;
_journal_issue 10
_journal_name_full 'Journal of the Chemical Society, Dalton Transactions'
_journal_page_first 1669
_journal_paper_doi 10.1039/b001436m
_journal_year 2000
_chemical_formula_sum 'C24 H30 Cl N2 O P Pd'
_chemical_formula_weight 535.32
_chemical_name_systematic
;

  ?

;
_space_group_IT_number 61
_symmetry_cell_setting orthorhombic
_symmetry_space_group_name_Hall '-P 2ac 2ab'
_symmetry_space_group_name_H-M 'P b c a'
_atom_sites_solution_hydrogens geom
_atom_sites_solution_primary direct
_atom_sites_solution_secondary difmap
_audit_creation_method SHELXL
_cell_angle_alpha 90.00
_cell_angle_beta 90.00
_cell_angle_gamma 90.00
_cell_formula_units_Z 8
_cell_length_a 14.070(2)
_cell_length_b 17.080(3)
_cell_length_c 18.899(4)
_cell_measurement_temperature 293(2)
_cell_volume 4541.7(14)
_computing_structure_refinement 'SHELXL-93 (Sheldrick, 1993)'
_computing_structure_solution 'SHELXS-86 (Sheldrick, 1990)'
_diffrn_ambient_temperature 293(2)
_diffrn_radiation_monochromator graphite
_diffrn_radiation_source 'fine-focus sealed tube'
_diffrn_radiation_type MoK\a
_diffrn_radiation_wavelength 0.71069
_diffrn_reflns_av_R_equivalents 0.0020
_diffrn_reflns_av_sigmaI/netI 0.0547
_diffrn_reflns_limit_h_max 16
_diffrn_reflns_limit_h_min 0
_diffrn_reflns_limit_k_max 0
_diffrn_reflns_limit_k_min -20
_diffrn_reflns_limit_l_max 21
_diffrn_reflns_limit_l_min 0
_diffrn_reflns_number 3785
_diffrn_reflns_theta_max 25.06
_diffrn_reflns_theta_min 2.16
_exptl_absorpt_coefficient_mu 1.024
_exptl_crystal_density_diffrn 1.566
_exptl_crystal_F_000 2192
_exptl_crystal_size_max 0.2
_exptl_crystal_size_mid 0.2
_exptl_crystal_size_min 0.2
_refine_diff_density_max 1.382
_refine_diff_density_min -0.708
_refine_diff_density_rms 0.217
_refine_ls_extinction_method none
_refine_ls_goodness_of_fit_all 1.104
_refine_ls_goodness_of_fit_obs 1.296
_refine_ls_matrix_type full
_refine_ls_number_parameters 277
_refine_ls_number_reflns 3715
_refine_ls_number_restraints 1
_refine_ls_restrained_S_all 1.104
_refine_ls_restrained_S_obs 1.295
_refine_ls_R_factor_all 0.0874
_refine_ls_R_factor_obs 0.0534
_refine_ls_shift/esd_max 0.000
_refine_ls_shift/esd_mean 0.000
_refine_ls_structure_factor_coef Fsqd
_refine_ls_weighting_details 'w=1/[\s^2^(Fo^2^)+(0.0824P)^2^+0.0000P] where P=(Fo^2^+2Fc^2^)/3'
_refine_ls_weighting_scheme calc
_refine_ls_wR_factor_all 0.1446
_refine_ls_wR_factor_obs 0.1366
_reflns_number_observed 2499
_reflns_number_total 3715
_reflns_observed_criterion >2sigma(I)
_cod_data_source_file b001436m.txt
_cod_data_source_block complex16
_cod_depositor_comments
;
The following automatic conversions were performed:
'_symmetry_cell_setting' value 'Orthorhombic' changed to 'orthorhombic'
according to '/home/saulius/struct/CIF-dictionaries/cif_core.dic'
dictionary named 'cif_core.dic' version 2.4.1 from 2010-06-29.

Automatic conversion script
Id: cif_fix_enum 1527 2010-12-29 10:47:43Z saulius 

The following automatic conversions were performed:

'_refine_ls_weighting_scheme' value 'calc
w=1/[\s^2^(Fo^2^)+(0.0824P)^2^+0.0000P] where P=(Fo^2^+2Fc^2^)/3' was
changed to 'calc'. New tag '_refine_ls_weighting_details' was
created. The value of the new tag was set to
'w=1/[\s^2^(Fo^2^)+(0.0824P)^2^+0.0000P] where P=(Fo^2^+2Fc^2^)/3'.

Automatic conversion script
Id: cif_fix_values 3143 2015-03-26 13:38:13Z robertas 
;
_cod_original_sg_symbol_H-M Pbca
_cod_database_code 7009505

loop_
_symmetry_equiv_pos_as_xyz
'x, y, z'
'-x+1/2, -y, z+1/2'
'-x, y+1/2, -z+1/2'
'x+1/2, -y+1/2, -z'
'-x, -y, -z'
'x-1/2, y, -z-1/2'
'x, -y-1/2, z-1/2'
'-x-1/2, y-1/2, z'

loop_
_atom_site_aniso_label
_atom_site_aniso_U_11
_atom_site_aniso_U_22
_atom_site_aniso_U_33
_atom_site_aniso_U_23
_atom_site_aniso_U_13
_atom_site_aniso_U_12
Pd1 0.0426(3) 0.0269(3) 0.0335(3) 0.0009(2) 0.0001(2) -0.0032(2)
Cl1 0.0572(10) 0.0368(8) 0.0572(11) 0.0113(8) -0.0001(10) 0.0019(8)
P1 0.0431(10) 0.0285(8) 0.0350(9) -0.0004(7) 0.0003(8) -0.0039(7)
N1 0.055(3) 0.034(3) 0.043(3) 0.008(2) 0.007(3) 0.006(3)
N2 0.049(3) 0.039(3) 0.035(3) -0.001(2) 0.003(3) -0.007(3)
O1 0.106(5) 0.083(4) 0.081(4) 0.003(4) 0.016(4) 0.023(4)
C1 0.046(4) 0.035(3) 0.034(4) -0.006(3) -0.006(3) -0.002(3)
C2 0.072(5) 0.040(4) 0.050(4) 0.003(3) -0.015(4) 0.002(4)
C3 0.077(6) 0.046(4) 0.053(5) -0.014(4) -0.016(4) 0.000(4)
C4 0.056(5) 0.037(4) 0.074(6) -0.004(4) -0.011(4) -0.002(3)
C5 0.062(5) 0.045(4) 0.060(5) 0.005(4) 0.000(4) -0.019(4)
C6 0.061(5) 0.038(4) 0.048(4) -0.002(3) -0.001(4) -0.012(3)
C7 0.044(4) 0.031(3) 0.036(4) -0.001(3) 0.002(3) -0.007(3)
C8 0.057(4) 0.037(4) 0.049(4) -0.009(3) -0.009(4) -0.003(3)
C9 0.064(5) 0.051(4) 0.050(4) -0.017(4) -0.002(4) -0.004(4)
C10 0.060(5) 0.061(5) 0.042(4) 0.002(4) -0.010(4) -0.012(4)
C11 0.057(5) 0.046(4) 0.048(4) 0.010(3) -0.006(4) -0.003(3)
C12 0.056(4) 0.038(3) 0.039(4) 0.001(3) 0.000(3) -0.006(3)
C13 0.038(4) 0.040(3) 0.029(3) -0.002(3) 0.006(3) 0.006(3)
C14 0.053(4) 0.038(4) 0.042(4) -0.002(3) 0.005(3) 0.000(3)
C15 0.066(5) 0.035(4) 0.044(4) -0.004(3) 0.001(4) 0.007(4)
C16 0.055(5) 0.052(4) 0.053(4) -0.006(4) -0.001(4) 0.023(4)
C17 0.047(4) 0.061(5) 0.046(5) -0.005(4) 0.008(3) 0.009(4)
C18 0.052(4) 0.046(4) 0.033(4) -0.004(3) -0.009(3) -0.001(3)
C19 0.044(4) 0.043(4) 0.052(4) -0.003(3) 0.005(3) -0.006(3)
C20 0.056(5) 0.128(8) 0.068(5) 0.057(6) 0.031(4) 0.050(5)
C21 0.129(9) 0.057(5) 0.130(10) -0.016(6) 0.021(7) 0.046(6)
C22 0.038(4) 0.048(4) 0.045(4) 0.001(3) -0.007(3) -0.009(3)
C23 0.062(5) 0.078(5) 0.038(4) 0.000(4) 0.001(4) -0.002(4)
C24 0.066(5) 0.037(4) 0.084(6) 0.012(4) 0.003(5) -0.015(3)

loop_
_atom_site_label
_atom_site_type_symbol
_atom_site_fract_x
_atom_site_fract_y
_atom_site_fract_z
_atom_site_U_iso_or_equiv
_atom_site_thermal_displace_type
_atom_site_occupancy
_atom_site_calc_flag
_atom_site_refinement_flags
_atom_site_disorder_group
Pd1 Pd 0.20322(3) 0.13707(2) 0.09754(2) 0.0343(2) Uani 1 d . .
Cl1 Cl 0.09762(13) 0.23338(9) 0.05396(9) 0.0504(5) Uani 1 d . .
P1 P 0.09827(12) 0.09585(9) 0.17903(8) 0.0355(4) Uani 1 d . .
N1 N 0.0113(4) 0.1570(3) 0.1873(3) 0.0440(14) Uani 1 d D .
H1 H -0.0064(43) 0.1938(28) 0.1498(23) 0.053 Uiso 1 d D .
N2 N 0.3192(4) 0.1814(3) 0.0361(3) 0.0409(13) Uani 1 d . .
O1 O -0.1518(5) 0.2600(4) 0.2007(3) 0.090(2) Uani 1 d . .
C1 C 0.0410(5) 0.0048(3) 0.1637(3) 0.0385(15) Uani 1 d . .
C2 C 0.0321(5) -0.0206(4) 0.0947(4) 0.054(2) Uani 1 d . .
H2 H 0.0576(5) 0.0089(4) 0.0580(4) 0.065 Uiso 1 calc R .
C3 C -0.0125(6) -0.0867(4) 0.0808(4) 0.059(2) Uani 1 d . .
H3 H -0.0190(6) -0.1040(4) 0.0344(4) 0.070 Uiso 1 calc R .
C4 C -0.0492(5) -0.1297(4) 0.1355(4) 0.056(2) Uani 1 d . .
H4 H -0.0801(5) -0.1767(4) 0.1260(4) 0.067 Uiso 1 calc R .
C5 C -0.0409(5) -0.1049(4) 0.2028(4) 0.056(2) Uani 1 d . .
H5 H -0.0667(5) -0.1344(4) 0.2394(4) 0.067 Uiso 1 calc R .
C6 C 0.0038(5) -0.0385(4) 0.2171(4) 0.049(2) Uani 1 d . .
H6 H 0.0097(5) -0.0216(4) 0.2637(4) 0.059 Uiso 1 calc R .
C7 C 0.1440(5) 0.0881(3) 0.2685(3) 0.0370(15) Uani 1 d . .
C8 C 0.1278(5) 0.1458(4) 0.3164(3) 0.048(2) Uani 1 d . .
H8 H 0.0922(5) 0.1893(4) 0.3030(3) 0.057 Uiso 1 calc R .
C9 C 0.1632(6) 0.1417(4) 0.3857(4) 0.055(2) Uani 1 d . .
H9 H 0.1490(6) 0.1812(4) 0.4179(4) 0.066 Uiso 1 calc R .
C10 C 0.2169(5) 0.0814(5) 0.4055(4) 0.054(2) Uani 1 d . .
H10 H 0.2407(5) 0.0787(5) 0.4513(4) 0.065 Uiso 1 calc R .
C11 C 0.2362(5) 0.0250(4) 0.3590(4) 0.050(2) Uani 1 d . .
H11 H 0.2742(5) -0.0169(4) 0.3726(4) 0.061 Uiso 1 calc R .
C12 C 0.2001(5) 0.0279(4) 0.2903(3) 0.044(2) Uani 1 d . .
H12 H 0.2147(5) -0.0121(4) 0.2588(3) 0.053 Uiso 1 calc R .
C13 C 0.2938(4) 0.0513(4) 0.1091(3) 0.0355(14) Uani 1 d . .
C14 C 0.2738(5) -0.0242(4) 0.1240(3) 0.044(2) Uani 1 d . .
H14 H 0.2127(5) -0.0388(4) 0.1374(3) 0.053 Uiso 1 calc R .
C15 C 0.3443(6) -0.0785(4) 0.1190(3) 0.048(2) Uani 1 d . .
H15 H 0.3300(6) -0.1306(4) 0.1285(3) 0.058 Uiso 1 calc R .
C16 C 0.4345(5) -0.0595(4) 0.1008(4) 0.054(2) Uani 1 d . .
H16 H 0.4810(5) -0.0983(4) 0.0998(4) 0.064 Uiso 1 calc R .
C17 C 0.4575(5) 0.0134(4) 0.0844(3) 0.052(2) Uani 1 d . .
H17 H 0.5190(5) 0.0266(4) 0.0709(3) 0.062 Uiso 1 calc R .
C18 C 0.3870(5) 0.0685(4) 0.0880(3) 0.043(2) Uani 1 d . .
C19 C -0.0780(5) 0.1407(4) 0.2249(4) 0.046(2) Uani 1 d . .
H19A H -0.0654(5) 0.1062(4) 0.2645(4) 0.056 Uiso 1 calc R .
H19B H -0.1216(5) 0.1142(4) 0.1932(4) 0.056 Uiso 1 calc R .
C20 C -0.1238(6) 0.2152(5) 0.2517(5) 0.084(3) Uani 1 d . .
H20A H -0.1779(6) 0.2018(5) 0.2812(5) 0.101 Uiso 1 calc R .
H20B H -0.0785(6) 0.2434(5) 0.2808(5) 0.101 Uiso 1 calc R .
C21 C -0.2017(7) 0.3213(5) 0.2282(6) 0.105(4) Uani 1 d . .
H21A H -0.2053(47) 0.3626(18) 0.1939(16) 0.158 Uiso 1 calc R .
H21B H -0.1702(31) 0.3402(29) 0.2699(24) 0.158 Uiso 1 calc R .
H21C H -0.2647(19) 0.3043(12) 0.2402(38) 0.158 Uiso 1 calc R .
C22 C 0.4067(5) 0.1471(4) 0.0681(4) 0.044(2) Uani 1 d . .
H22A H 0.4583(5) 0.1482(4) 0.0341(4) 0.053 Uiso 1 calc R .
H22B H 0.4256(5) 0.1772(4) 0.1092(4) 0.053 Uiso 1 calc R .
C23 C 0.3096(5) 0.1552(5) -0.0390(4) 0.059(2) Uani 1 d . .
H23A H 0.2513(17) 0.1751(23) -0.0584(9) 0.089 Uiso 1 calc R .
H23B H 0.3090(34) 0.0991(5) -0.0408(4) 0.089 Uiso 1 calc R .
H23C H 0.3622(19) 0.1747(23) -0.0661(6) 0.089 Uiso 1 calc R .
C24 C 0.3286(5) 0.2639(4) 0.0359(5) 0.062(2) Uani 1 d . .
H24A H 0.2724(16) 0.2869(4) 0.0161(26) 0.093 Uiso 1 calc R .
H24B H 0.3827(22) 0.2784(4) 0.0079(23) 0.093 Uiso 1 calc R .
H24C H 0.3371(37) 0.2822(5) 0.0835(5) 0.093 Uiso 1 calc R .

loop_
_atom_type_symbol
_atom_type_description
_atom_type_scat_dispersion_real
_atom_type_scat_dispersion_imag
_atom_type_scat_source
C C 0.0033 0.0016 'International Tables Vol C Tables 4.2.6.8 and 6.1.1.4'
H H 0.0000 0.0000 'International Tables Vol C Tables 4.2.6.8 and 6.1.1.4'
O O 0.0106 0.0060 'International Tables Vol C Tables 4.2.6.8 and 6.1.1.4'
N N 0.0061 0.0033 'International Tables Vol C Tables 4.2.6.8 and 6.1.1.4'
P P 0.1023 0.0942 'International Tables Vol C Tables 4.2.6.8 and 6.1.1.4'
Cl Cl 0.1484 0.1585 'International Tables Vol C Tables 4.2.6.8 and 6.1.1.4'
Pd Pd -0.9988 1.0072 'International Tables Vol C Tables 4.2.6.8 and 6.1.1.4'

loop_
_geom_angle_atom_site_label_1
_geom_angle_atom_site_label_2
_geom_angle_atom_site_label_3
_geom_angle
_geom_angle_site_symmetry_1
_geom_angle_site_symmetry_3
_geom_angle_publ_flag
C13 Pd1 N2 80.1(2) . . ?
C13 Pd1 P1 96.7(2) . . ?
N2 Pd1 P1 169.53(14) . . ?
C13 Pd1 Cl1 166.0(2) . . ?
N2 Pd1 Cl1 92.53(15) . . ?
P1 Pd1 Cl1 92.51(6) . . ?
N1 P1 C1 103.8(3) . . ?
N1 P1 C7 103.0(3) . . ?
C1 P1 C7 104.4(3) . . ?
N1 P1 Pd1 111.2(2) . . ?
C1 P1 Pd1 117.4(2) . . ?
C7 P1 Pd1 115.4(2) . . ?
C19 N1 P1 124.9(4) . . ?
C24 N2 C22 108.4(5) . . ?
C24 N2 C23 107.6(6) . . ?
C22 N2 C23 110.0(5) . . ?
C24 N2 Pd1 115.2(4) . . ?
C22 N2 Pd1 105.7(4) . . ?
C23 N2 Pd1 109.9(4) . . ?
C20 O1 C21 109.1(7) . . ?
C6 C1 C2 119.8(6) . . ?
C6 C1 P1 122.1(5) . . ?
C2 C1 P1 118.1(5) . . ?
C3 C2 C1 120.0(7) . . ?
C2 C3 C4 119.2(7) . . ?
C5 C4 C3 120.8(7) . . ?
C6 C5 C4 120.2(7) . . ?
C5 C6 C1 119.9(7) . . ?
C8 C7 C12 116.3(6) . . ?
C8 C7 P1 120.6(5) . . ?
C12 C7 P1 122.9(5) . . ?
C7 C8 C9 121.8(6) . . ?
C10 C9 C8 120.3(7) . . ?
C9 C10 C11 119.3(7) . . ?
C10 C11 C12 120.9(7) . . ?
C7 C12 C11 121.4(6) . . ?
C14 C13 C18 117.1(6) . . ?
C14 C13 Pd1 127.1(5) . . ?
C18 C13 Pd1 114.9(5) . . ?
C13 C14 C15 119.0(7) . . ?
C16 C15 C14 122.5(7) . . ?
C17 C16 C15 120.9(7) . . ?
C16 C17 C18 117.2(7) . . ?
C17 C18 C13 123.2(6) . . ?
C17 C18 C22 119.6(7) . . ?
C13 C18 C22 117.1(6) . . ?
N1 C19 C20 111.5(5) . . ?
O1 C20 C19 112.2(7) . . ?
C18 C22 N2 108.5(5) . . ?

loop_
_geom_bond_atom_site_label_1
_geom_bond_atom_site_label_2
_geom_bond_distance
_geom_bond_site_symmetry_2
_geom_bond_publ_flag
Pd1 C13 1.955(6) . ?
Pd1 N2 2.141(5) . ?
Pd1 P1 2.247(2) . ?
Pd1 Cl1 2.365(2) . ?
P1 N1 1.616(6) . ?
P1 C1 1.775(6) . ?
P1 C7 1.814(6) . ?
N1 C19 1.470(8) . ?
N2 C24 1.414(8) . ?
N2 C22 1.491(8) . ?
N2 C23 1.496(8) . ?
O1 C20 1.293(9) . ?
O1 C21 1.363(9) . ?
C1 C6 1.356(9) . ?
C1 C2 1.380(9) . ?
C2 C3 1.319(9) . ?
C3 C4 1.368(10) . ?
C4 C5 1.347(10) . ?
C5 C6 1.324(9) . ?
C7 C8 1.358(8) . ?
C7 C12 1.360(9) . ?
C8 C9 1.402(9) . ?
C9 C10 1.330(10) . ?
C10 C11 1.332(10) . ?
C11 C12 1.395(9) . ?
C13 C14 1.349(9) . ?
C13 C18 1.401(9) . ?
C14 C15 1.362(9) . ?
C15 C16 1.355(10) . ?
C16 C17 1.323(10) . ?
C17 C18 1.370(9) . ?
C18 C22 1.422(8) . ?
C19 C20 1.513(10) . ?
